data_7101590
loop_
_publ_author_name
'Wang, Yueh-Ju'
'Song, Jian-Hong'
'Lin, Yu-Siang'
'Lin, Ching'
'Sheu, Hwo-Shuenn'
'Lee, Gene-Hsiang'
'Lai, Chung K.'

_publ_section_title
;
 Supramolecular metallomesogens. Self-organization of an H-bonded tetrameric
 assembly into columnar phase from single component
;
_journal_coden_ASTM CHCOFS
_journal_issue 47
_journal_name_full
;
 Chemical Communications (Cambridge, United Kingdom)
;
_journal_page_first 4912
_journal_page_last 4914
_journal_paper_doi 10.1039/b612374k
_journal_year 2006
_chemical_formula_sum 'C27 H32 N2 O5 Pd'
_chemical_formula_weight 570.95
_space_group_IT_number 86
_symmetry_cell_setting tetragonal
_symmetry_space_group_name_Hall '-P 4bc'
_symmetry_space_group_name_H-M 'P 42/n :2'
_atom_sites_solution_hydrogens geom
_atom_sites_solution_primary direct
_atom_sites_solution_secondary difmap
_audit_creation_method SHELXL-97
_cell_angle_alpha 90.00
_cell_angle_beta 90.00
_cell_angle_gamma 90.00
_cell_formula_units_Z 8
_cell_length_a 26.5422(11)
_cell_length_b 26.5422(11)
_cell_length_c 7.1719(3)
_cell_measurement_reflns_used all
_cell_measurement_temperature 150(2)
_cell_measurement_theta_max 27.50
_cell_measurement_theta_min 1.00
_cell_volume 5052.5(4)
_computing_cell_refinement DENZO-SMN
_computing_data_collection 'NONIUS KappaCCD'
_computing_data_reduction DENZO-SMN
_computing_molecular_graphics 'Bruker SHELXTL'
_computing_publication_material 'Bruker SHELXTL'
_computing_structure_refinement 'SHELXL-97 (Sheldrick, 1997)'
_computing_structure_solution 'SHELXS-97 (Sheldrick, 1990)'
_diffrn_ambient_temperature 150(2)
_diffrn_measured_fraction_theta_full 0.982
_diffrn_measured_fraction_theta_max 0.982
_diffrn_measurement_device_type 'NONIUS KappaCCD'
_diffrn_measurement_method '\w scans'
_diffrn_radiation_monochromator graphite
_diffrn_radiation_source 'fine-focus sealed tube'
_diffrn_radiation_type MoK\a
_diffrn_radiation_wavelength 0.71073
_diffrn_reflns_av_R_equivalents 0.0590
_diffrn_reflns_av_sigmaI/netI 0.0894
_diffrn_reflns_limit_h_max 34
_diffrn_reflns_limit_h_min -33
_diffrn_reflns_limit_k_max 34
_diffrn_reflns_limit_k_min -34
_diffrn_reflns_limit_l_max 9
_diffrn_reflns_limit_l_min -8
_diffrn_reflns_number 14711
_diffrn_reflns_theta_full 27.47
_diffrn_reflns_theta_max 27.47
_diffrn_reflns_theta_min 1.08
_exptl_absorpt_coefficient_mu 0.775
_exptl_absorpt_correction_T_max 0.959
_exptl_absorpt_correction_T_min 0.637
_exptl_absorpt_correction_type multi-scan
_exptl_crystal_colour yellow
_exptl_crystal_density_diffrn 1.501
_exptl_crystal_density_meas ?
_exptl_crystal_density_method 'not measured'
_exptl_crystal_description needle
_exptl_crystal_F_000 2352
_exptl_crystal_size_max 0.80
_exptl_crystal_size_mid 0.08
_exptl_crystal_size_min 0.06
_refine_diff_density_max 0.760
_refine_diff_density_min -0.508
_refine_diff_density_rms 0.117
_refine_ls_extinction_method none
_refine_ls_goodness_of_fit_ref 1.006
_refine_ls_hydrogen_treatment constr
_refine_ls_matrix_type full
_refine_ls_number_parameters 317
_refine_ls_number_reflns 5702
_refine_ls_number_restraints 0
_refine_ls_restrained_S_all 1.006
_refine_ls_R_factor_all 0.1254
_refine_ls_R_factor_gt 0.0477
_refine_ls_shift/su_max 0.010
_refine_ls_shift/su_mean 0.000
_refine_ls_structure_factor_coef Fsqd
_refine_ls_weighting_details 'calc w=1/[\s^2^(Fo^2^)+(0.0769P)^2^+0.0000P] where P=(Fo^2^+2Fc^2^)/3'
_refine_ls_weighting_scheme calc
_refine_ls_wR_factor_gt 0.1268
_refine_ls_wR_factor_ref 0.1657
_reflns_number_gt 2778
_reflns_number_total 5702
_reflns_threshold_expression >2sigma(I)
_cod_data_source_file b612374k.txt
_cod_depositor_comments
;
The following automatic conversions were performed:
'_symmetry_cell_setting' value 'Tetragonal' changed to 'tetragonal'
according to '/home/saulius/struct/CIF-dictionaries/cif_core.dic'
dictionary named 'cif_core.dic' version 2.4.1 from 2010-06-29.

Automatic conversion script
Id: cif_fix_enum 1527 2010-12-29 10:47:43Z saulius 

The following automatic conversions were performed:

'_exptl_crystal_density_meas' value 'not_measured' was changed to '?'
- the value is perceived as not measured.

Automatic conversion script
Id: cif_fix_values 3008 2015-01-20 13:52:24Z robertas 
;
_cod_original_sg_symbol_H-M P4(2)/n
_cod_database_code 7101590

loop_
_symmetry_equiv_pos_as_xyz
'x, y, z'
'-x+1/2, -y+1/2, z'
'-y, x+1/2, z+1/2'
'y+1/2, -x, z+1/2'
'-x, -y, -z'
'x-1/2, y-1/2, -z'
'y, -x-1/2, -z-1/2'
'-y-1/2, x, -z-1/2'

loop_
_atom_site_label
_atom_site_type_symbol
_atom_site_fract_x
_atom_site_fract_y
_atom_site_fract_z
_atom_site_U_iso_or_equiv
_atom_site_adp_type
_atom_site_occupancy
_atom_site_symmetry_multiplicity
_atom_site_calc_flag
_atom_site_refinement_flags
_atom_site_disorder_assembly
_atom_site_disorder_group
Pd Pd 0.838139(16) 0.104198(15) -0.05138(6) 0.05379(18) Uani 1 1 d . . .
O1 O 0.80878(13) 0.05659(13) 0.1364(5) 0.0601(10) Uani 1 1 d . A .
O2 O 0.8007(3) 0.1674(3) -0.6603(11) 0.091(3) Uiso 0.550(7) 1 d P A 1
H2 H 0.7943 0.1977 -0.6360 0.137 Uiso 0.550(7) 1 d PR A 1
O2' O 0.7774(7) 0.2031(7) -0.220(2) 0.120(9) Uiso 0.450(7) 1 d P A 2
H2' H 0.7704 0.2334 -0.2407 0.180 Uiso 0.450(7) 1 d PR A 2
O3 O 0.89249(13) 0.10781(13) 0.1428(5) 0.0555(9) Uani 1 1 d . A .
O4 O 0.73758(13) -0.11576(14) 0.6854(5) 0.0599(10) Uani 1 1 d . A .
O5 O 1.07413(12) 0.08202(13) 0.7016(5) 0.0528(9) Uani 1 1 d . A .
N1 N 0.78167(16) 0.09305(18) -0.2288(6) 0.0609(12) Uani 1 1 d . A .
N2 N 0.87486(18) 0.15014(16) -0.2229(6) 0.0596(12) Uani 1 1 d . A .
C1 C 0.7714(2) 0.1264(3) -0.3862(9) 0.088(2) Uani 1 1 d . . .
H1A H 0.7481 0.1092 -0.4734 0.105 Uiso 0.550(7) 1 calc PR A 1
H1B H 0.7543 0.1571 -0.3401 0.105 Uiso 0.550(7) 1 calc PR A 1
H1'A H 0.7345 0.1315 -0.3933 0.105 Uiso 0.450(7) 1 d PR A 2
H1'B H 0.7816 0.1086 -0.5017 0.105 Uiso 0.450(7) 1 d PR A 2
C2 C 0.8163(4) 0.1407(4) -0.4856(14) 0.061(3) Uiso 0.550(7) 1 d P A 1
H2A H 0.8351 0.1095 -0.5207 0.073 Uiso 0.550(7) 1 calc PR A 1
C2' C 0.7963(6) 0.1779(6) -0.389(2) 0.090(5) Uiso 0.450(7) 1 d P A 2
H2'A H 0.7852 0.1970 -0.5018 0.108 Uiso 0.450(7) 1 calc PR A 2
C3 C 0.8518(2) 0.1758(2) -0.3829(9) 0.0790(18) Uani 1 1 d . . .
H3A H 0.8785 0.1874 -0.4691 0.095 Uiso 0.550(7) 1 calc PR A 1
H3B H 0.8329 0.2057 -0.3389 0.095 Uiso 0.550(7) 1 calc PR A 1
H3'A H 0.8647 0.2108 -0.3865 0.095 Uiso 0.450(7) 1 d PR A 2
H3'B H 0.8633 0.1589 -0.4983 0.095 Uiso 0.450(7) 1 d PR A 2
C4 C 0.7511(2) 0.0543(2) -0.2084(8) 0.0638(16) Uani 1 1 d . . .
H4A H 0.7270 0.0496 -0.3048 0.077 Uiso 1 1 calc R A .
C5 C 0.74959(19) 0.0199(2) -0.0659(7) 0.0567(14) Uani 1 1 d . A .
H5A H 0.7288 -0.0089 -0.0842 0.068 Uiso 1 1 calc R . .
C6 C 0.77534(18) 0.0226(2) 0.1030(7) 0.0527(13) Uani 1 1 d . . .
C7 C 0.76629(17) -0.01366(19) 0.2533(7) 0.0464(12) Uani 1 1 d . A .
C8 C 0.80066(19) -0.0198(2) 0.3981(7) 0.0569(14) Uani 1 1 d . . .
H8A H 0.8303 0.0002 0.3982 0.068 Uiso 1 1 calc R A .
C9 C 0.7935(2) -0.0542(2) 0.5433(7) 0.0584(14) Uani 1 1 d . A .
H9A H 0.8183 -0.0577 0.6379 0.070 Uiso 1 1 calc R . .
C10 C 0.7499(2) -0.0832(2) 0.5488(7) 0.0544(14) Uani 1 1 d . . .
C11 C 0.71500(19) -0.07730(19) 0.4029(7) 0.0542(14) Uani 1 1 d . A .
H11A H 0.6849 -0.0967 0.4041 0.065 Uiso 1 1 calc R . .
C12 C 0.72316(18) -0.0446(2) 0.2602(7) 0.0533(13) Uani 1 1 d . . .
H12A H 0.6991 -0.0426 0.1623 0.064 Uiso 1 1 calc R A .
C13 C 0.7731(2) -0.1235(2) 0.8306(7) 0.0609(14) Uani 1 1 d . . .
H13A H 0.7814 -0.0910 0.8912 0.073 Uiso 1 1 calc R A .
H13B H 0.8045 -0.1382 0.7797 0.073 Uiso 1 1 calc R . .
C14 C 0.7499(2) -0.1588(2) 0.9694(8) 0.0695(16) Uani 1 1 d . A .
H14A H 0.7186 -0.1438 1.0201 0.083 Uiso 1 1 calc R . .
H14B H 0.7409 -0.1909 0.9069 0.083 Uiso 1 1 calc R . .
C15 C 0.7859(2) -0.1691(3) 1.1252(9) 0.093(2) Uani 1 1 d . . .
H15A H 0.7697 -0.1908 1.2180 0.140 Uiso 1 1 calc R A .
H15B H 0.7958 -0.1372 1.1837 0.140 Uiso 1 1 calc R . .
H15C H 0.8159 -0.1861 1.0758 0.140 Uiso 1 1 calc R . .
C16 C 0.9223(2) 0.15951(19) -0.1980(7) 0.0586(15) Uani 1 1 d . . .
H16A H 0.9378 0.1797 -0.2910 0.070 Uiso 1 1 calc R A .
C17 C 0.9541(2) 0.14364(19) -0.0508(7) 0.0540(13) Uani 1 1 d . A .
H17A H 0.9893 0.1488 -0.0656 0.065 Uiso 1 1 calc R . .
C18 C 0.93821(19) 0.12153(18) 0.1110(7) 0.0485(12) Uani 1 1 d . . .
C19 C 0.97391(18) 0.11090(17) 0.2665(7) 0.0446(12) Uani 1 1 d . A .
C20 C 0.9601(2) 0.08031(18) 0.4157(6) 0.0508(13) Uani 1 1 d . . .
H20A H 0.9271 0.0665 0.4178 0.061 Uiso 1 1 calc R A .
C21 C 0.99186(19) 0.06957(19) 0.5579(7) 0.0493(12) Uani 1 1 d . A .
H21A H 0.9811 0.0482 0.6564 0.059 Uiso 1 1 calc R . .
C22 C 1.03999(19) 0.08960(18) 0.5602(7) 0.0473(12) Uani 1 1 d . . .
C23 C 1.05563(19) 0.11993(17) 0.4162(6) 0.0458(12) Uani 1 1 d . A .
H23A H 1.0887 0.1336 0.4169 0.055 Uiso 1 1 calc R . .
C24 C 1.02335(18) 0.13063(17) 0.2706(6) 0.0471(12) Uani 1 1 d . . .
H24A H 1.0345 0.1516 0.1715 0.056 Uiso 1 1 calc R A .
C25 C 1.06112(19) 0.04839(18) 0.8535(6) 0.0501(12) Uani 1 1 d . . .
H25A H 1.0539 0.0143 0.8039 0.060 Uiso 1 1 calc R A .
H25B H 1.0305 0.0608 0.9174 0.060 Uiso 1 1 calc R . .
C26 C 1.10382(19) 0.0458(2) 0.9887(7) 0.0542(14) Uani 1 1 d . A .
H26A H 1.1105 0.0796 1.0412 0.065 Uiso 1 1 calc R . .
H26B H 1.1347 0.0341 0.9245 0.065 Uiso 1 1 calc R . .
C27 C 1.09015(19) 0.0097(2) 1.1428(8) 0.0611(14) Uani 1 1 d . . .
H27A H 1.1179 0.0079 1.2329 0.092 Uiso 1 1 calc R A .
H27B H 1.0841 -0.0238 1.0901 0.092 Uiso 1 1 calc R . .
H27C H 1.0596 0.0215 1.2057 0.092 Uiso 1 1 calc R . .

loop_
_atom_site_aniso_label
_atom_site_aniso_U_11
_atom_site_aniso_U_22
_atom_site_aniso_U_33
_atom_site_aniso_U_23
_atom_site_aniso_U_13
_atom_site_aniso_U_12
Pd 0.0507(3) 0.0538(3) 0.0569(3) -0.0026(2) -0.0052(2) -0.00184(19)
O1 0.053(2) 0.068(2) 0.059(2) 0.0015(19) -0.0101(19) -0.0149(19)
O3 0.051(2) 0.065(2) 0.051(2) 0.0010(18) -0.0018(17) -0.0135(18)
O4 0.060(2) 0.063(2) 0.057(2) -0.0006(19) 0.0047(19) -0.0104(19)
O5 0.046(2) 0.057(2) 0.055(2) -0.0063(17) 0.0010(17) -0.0080(17)
N1 0.047(3) 0.079(3) 0.057(3) 0.007(2) -0.011(2) 0.004(2)
N2 0.066(3) 0.054(3) 0.058(3) 0.006(2) -0.011(2) -0.008(2)
C1 0.080(5) 0.101(6) 0.083(4) 0.021(4) -0.027(4) 0.008(4)
C3 0.085(5) 0.074(4) 0.078(4) 0.021(4) -0.010(4) -0.008(3)
C4 0.039(3) 0.097(5) 0.055(4) -0.004(3) -0.005(3) 0.005(3)
C5 0.043(3) 0.067(4) 0.059(4) -0.004(3) -0.002(3) -0.011(3)
C6 0.036(3) 0.054(3) 0.069(4) -0.014(3) 0.002(3) -0.001(2)
C7 0.037(3) 0.052(3) 0.051(3) -0.016(2) 0.003(2) -0.001(2)
C8 0.041(3) 0.067(4) 0.062(3) -0.013(3) 0.004(3) -0.016(3)
C9 0.045(3) 0.081(4) 0.049(3) -0.004(3) -0.002(3) -0.005(3)
C10 0.046(3) 0.058(3) 0.059(3) -0.020(3) 0.010(3) -0.002(3)
C11 0.040(3) 0.051(3) 0.071(4) -0.015(3) 0.002(3) -0.006(2)
C12 0.038(3) 0.064(4) 0.058(3) -0.015(3) -0.007(2) -0.006(3)
C13 0.059(4) 0.070(4) 0.054(3) 0.006(3) 0.004(3) 0.000(3)
C14 0.055(4) 0.065(4) 0.088(4) 0.010(3) 0.016(3) 0.011(3)
C15 0.066(4) 0.106(6) 0.108(5) 0.020(5) 0.020(4) 0.027(4)
C16 0.081(4) 0.046(3) 0.049(3) -0.004(2) 0.000(3) -0.010(3)
C17 0.058(3) 0.046(3) 0.059(3) -0.008(3) 0.002(3) -0.011(3)
C18 0.050(3) 0.040(3) 0.056(3) -0.013(2) 0.000(3) -0.007(2)
C19 0.048(3) 0.038(3) 0.048(3) -0.010(2) 0.005(2) -0.007(2)
C20 0.052(3) 0.048(3) 0.052(3) -0.010(2) 0.005(3) -0.013(2)
C21 0.052(3) 0.051(3) 0.044(3) 0.003(2) 0.002(3) -0.013(2)
C22 0.047(3) 0.044(3) 0.051(3) -0.013(2) 0.000(3) -0.001(2)
C23 0.048(3) 0.040(3) 0.049(3) -0.011(2) 0.008(2) -0.011(2)
C24 0.054(3) 0.040(3) 0.048(3) -0.005(2) 0.004(3) -0.007(2)
C25 0.058(3) 0.042(3) 0.050(3) -0.005(2) 0.001(3) -0.005(2)
C26 0.043(3) 0.063(4) 0.056(3) -0.002(3) -0.003(2) -0.001(3)
C27 0.062(4) 0.062(4) 0.060(3) -0.003(3) -0.003(3) 0.000(3)

loop_
_atom_type_symbol
_atom_type_description
_atom_type_scat_dispersion_real
_atom_type_scat_dispersion_imag
_atom_type_scat_source
C C 0.0033 0.0016 'International Tables Vol C Tables 4.2.6.8 and 6.1.1.4'
H H 0.0000 0.0000 'International Tables Vol C Tables 4.2.6.8 and 6.1.1.4'
N N 0.0061 0.0033 'International Tables Vol C Tables 4.2.6.8 and 6.1.1.4'
O O 0.0106 0.0060 'International Tables Vol C Tables 4.2.6.8 and 6.1.1.4'
Pd Pd -0.9988 1.0072 'International Tables Vol C Tables 4.2.6.8 and 6.1.1.4'

loop_
_geom_angle_atom_site_label_1
_geom_angle_atom_site_label_2
_geom_angle_atom_site_label_3
_geom_angle
N2 Pd N1 93.72(19)
N2 Pd O1 173.36(16)
N1 Pd O1 92.47(17)
N2 Pd O3 92.73(16)
N1 Pd O3 173.14(17)
O1 Pd O3 81.00(14)
C6 O1 Pd 125.8(3)
C18 O3 Pd 124.6(3)
C10 O4 C13 117.8(4)
C22 O5 C25 119.2(4)
C4 N1 C1 116.3(5)
C4 N1 Pd 120.6(4)
C1 N1 Pd 123.1(4)
C16 N2 C3 115.1(5)
C16 N2 Pd 120.6(4)
C3 N2 Pd 124.3(4)
C2 C1 N1 112.9(6)
C2 C1 C2' 52.8(7)
N1 C1 C2' 118.2(8)
C1 C2 O2 108.1(8)
C1 C2 C3 115.9(8)
O2 C2 C3 106.8(7)
O2' C2' C3 109.5(13)
O2' C2' C1 104.5(13)
C3 C2' C1 113.6(11)
N2 C3 C2' 117.2(8)
N2 C3 C2 110.8(6)
C2' C3 C2 52.3(7)
N1 C4 C5 128.4(5)
C4 C5 C6 126.8(5)
O1 C6 C5 122.5(5)
O1 C6 C7 115.9(4)
C5 C6 C7 121.7(5)
C8 C7 C12 115.9(5)
C8 C7 C6 121.2(4)
C12 C7 C6 122.8(5)
C7 C8 C9 122.9(5)
C10 C9 C8 119.7(5)
O4 C10 C9 125.3(5)
O4 C10 C11 117.0(5)
C9 C10 C11 117.7(5)
C12 C11 C10 121.8(5)
C11 C12 C7 121.8(5)
O4 C13 C14 107.8(4)
C15 C14 C13 110.3(5)
N2 C16 C17 128.7(5)
C18 C17 C16 125.2(5)
O3 C18 C17 124.2(5)
O3 C18 C19 114.4(4)
C17 C18 C19 121.4(5)
C20 C19 C24 116.4(5)
C20 C19 C18 121.2(4)
C24 C19 C18 122.4(4)
C21 C20 C19 122.5(5)
C20 C21 C22 120.2(5)
C23 C22 O5 116.2(4)
C23 C22 C21 119.7(5)
O5 C22 C21 124.1(4)
C22 C23 C24 120.1(5)
C23 C24 C19 121.0(4)
O5 C25 C26 109.6(4)
C25 C26 C27 108.8(4)

loop_
_geom_bond_atom_site_label_1
_geom_bond_atom_site_label_2
_geom_bond_distance
Pd N2 1.987(4)
Pd N1 1.988(4)
Pd O1 2.004(3)
Pd O3 2.007(3)
O1 C6 1.288(6)
O2 C2 1.497(12)
O2' C2' 1.47(2)
O3 C18 1.287(5)
O4 C10 1.346(6)
O4 C13 1.420(6)
O5 C22 1.375(5)
O5 C25 1.450(5)
N1 C4 1.319(7)
N1 C1 1.460(7)
N2 C16 1.295(6)
N2 C3 1.469(7)
C1 C2 1.439(11)
C1 C2' 1.520(16)
C2 C3 1.515(11)
C2' C3 1.474(16)
C4 C5 1.371(7)
C5 C6 1.393(7)
C6 C7 1.465(7)
C7 C8 1.392(6)
C7 C12 1.410(6)
C8 C9 1.398(7)
C9 C10 1.391(7)
C10 C11 1.406(7)
C11 C12 1.359(7)
C13 C14 1.500(7)
C14 C15 1.496(8)
C16 C17 1.416(7)
C17 C18 1.367(7)
C18 C19 1.490(6)
C19 C20 1.392(6)
C19 C24 1.413(6)
C20 C21 1.354(7)
C21 C22 1.384(7)
C22 C23 1.374(6)
C23 C24 1.381(6)
C25 C26 1.493(6)
C26 C27 1.507(7)
